data_4131479
loop_
_publ_author_name
'Konishi, Akihito'
'Okada, Yui'
'Nakano, Motohiro'
'Sugisaki, Kenji'
'Sato, Kazunobu'
'Takui, Takeji'
'Yasuda, Makoto'

_publ_section_title
;
 Synthesis and Characterization of Dibenzo[a,f]pentalene: Harmonization of
 the Antiaromatic and Singlet Biradical Character.
;
_journal_issue 43
_journal_name_full 'Journal of the American Chemical Society'
_journal_page_first 15284
_journal_page_last 15287
_journal_paper_doi 10.1021/jacs.7b05709
_journal_volume 139
_journal_year 2017
_chemical_formula_moiety 'C34 H32'
_chemical_formula_sum 'C34 H32'
_chemical_formula_weight 440.63
_space_group_crystal_system monoclinic
_space_group_IT_number 14
_space_group_name_Hall '-P 2yn'
_space_group_name_H-M_alt 'P 1 21/n 1'
_atom_sites_solution_hydrogens geom
_atom_sites_solution_primary direct
_atom_sites_solution_secondary difmap
_cell_angle_alpha 90.0000
_cell_angle_beta 106.1641(16)
_cell_angle_gamma 90.0000
_cell_formula_units_Z 4
_cell_length_a 12.9410(7)
_cell_length_b 12.5206(8)
_cell_length_c 16.3057(10)
_cell_measurement_reflns_used 12831
_cell_measurement_temperature 123
_cell_measurement_theta_max 27.42
_cell_measurement_theta_min 3.07
_cell_volume 2537.6(3)
_computing_cell_refinement 'RAPID AUTO'
_computing_data_collection 'RAPID AUTO (Rigaku, ????)'
_computing_data_reduction 'RAPID AUTO'
_computing_molecular_graphics 'CrystalStructure 4.1'
_computing_publication_material 'CrystalStructure 4.1 (Rigaku, 2014)'
_computing_structure_refinement 'CRYSTALS (Carruthers, et al., 1999)'
_computing_structure_solution 'SIR92 (Altomare, et al., 1994)'
_diffrn_ambient_temperature 123
_diffrn_detector_area_resol_mean 10.000
_diffrn_measured_fraction_theta_full 0.998
_diffrn_measured_fraction_theta_max 0.998
_diffrn_measurement_device_type 'Rigaku R-AXIS RAPID'
_diffrn_measurement_method \w
_diffrn_radiation_type 'Mo K\a'
_diffrn_radiation_wavelength 0.71075
_diffrn_reflns_av_R_equivalents 0.0728
_diffrn_reflns_limit_h_max 16
_diffrn_reflns_limit_h_min -16
_diffrn_reflns_limit_k_max 16
_diffrn_reflns_limit_k_min -16
_diffrn_reflns_limit_l_max 21
_diffrn_reflns_limit_l_min -21
_diffrn_reflns_number 24293
_diffrn_reflns_theta_full 27.42
_diffrn_reflns_theta_max 27.42
_diffrn_reflns_theta_min 3.068
_diffrn_standards_number 0
_exptl_absorpt_coefficient_mu 0.065
_exptl_absorpt_correction_T_max 0.987
_exptl_absorpt_correction_T_min 0.583
_exptl_absorpt_correction_type multi-scan
_exptl_absorpt_process_details 'ABSCOR (Rigaku, 1995)'
_exptl_crystal_colour colorless
_exptl_crystal_density_diffrn 1.153
_exptl_crystal_density_method 'not measured'
_exptl_crystal_description prism
_exptl_crystal_F_000 944.00
_exptl_crystal_size_max 0.200
_exptl_crystal_size_mid 0.200
_exptl_crystal_size_min 0.200
_refine_diff_density_max 0.390
_refine_diff_density_min -0.316
_refine_ls_extinction_method none
_refine_ls_goodness_of_fit_ref 2.014
_refine_ls_hydrogen_treatment constr
_refine_ls_number_parameters 339
_refine_ls_number_reflns 4048
_refine_ls_R_factor_gt 0.0543
_refine_ls_shift/su_max 0.000
_refine_ls_structure_factor_coef Fsqd
_refine_ls_weighting_details 'w = 1/\s^2^(Fo^2^)'
_refine_ls_weighting_scheme sigma
_refine_ls_wR_factor_ref 0.0801
_reflns_number_gt 3118
_reflns_number_total 5769
_reflns_threshold_expression F^2^>2.0\s(F^2^)
_cod_data_source_file ja7b05709_si_005.cif
_cod_data_source_block YO151202
_cod_database_code 4131479

loop_
_symmetry_equiv_pos_site_id
_space_group_symop_operation_xyz
1 +X,+Y,+Z
2 1/2-X,1/2+Y,1/2-Z
3 -X,-Y,-Z
4 1/2+X,1/2-Y,1/2+Z

loop_
_atom_site_label
_atom_site_type_symbol
_atom_site_fract_x
_atom_site_fract_y
_atom_site_fract_z
_atom_site_U_iso_or_equiv
_atom_site_adp_type
_atom_site_occupancy
_atom_site_site_symmetry_multiplicity
_atom_site_calc_flag
_atom_site_refinement_flags
C1 C 0.91047(15) 0.15714(17) 0.36677(13) 0.0273(7) Uani 1 4 d .
C2 C 0.92120(16) 0.12213(16) 0.27986(12) 0.0259(6) Uani 1 4 d .
C3 C 0.92419(15) 0.22834(18) 0.23823(13) 0.0277(7) Uani 1 4 d .
C4 C 0.93020(16) 0.26521(17) 0.15203(13) 0.0295(7) Uani 1 4 d .
C5 C 0.91030(16) 0.38462(18) 0.15825(14) 0.0322(7) Uani 1 4 d .
C6 C 0.90407(18) 0.4636(2) 0.09741(16) 0.0432(8) Uani 1 4 d .
C7 C 0.88772(19) 0.5688(2) 0.11863(17) 0.0515(9) Uani 1 4 d .
C8 C 0.87779(18) 0.5945(2) 0.19859(17) 0.0486(9) Uani 1 4 d .
C9 C 0.88375(16) 0.51616(19) 0.25992(15) 0.0392(8) Uani 1 4 d .
C10 C 0.90008(16) 0.41040(18) 0.24008(14) 0.0313(7) Uani 1 4 d .
C11 C 0.90862(15) 0.31026(17) 0.28733(13) 0.0290(7) Uani 1 4 d .
C12 C 0.89951(16) 0.26917(17) 0.36929(13) 0.0289(7) Uani 1 4 d .
C13 C 0.88323(16) 0.31808(19) 0.44160(14) 0.0357(7) Uani 1 4 d .
C14 C 0.88018(17) 0.25359(19) 0.51080(14) 0.0398(8) Uani 1 4 d .
C15 C 0.89289(17) 0.1439(2) 0.50836(14) 0.0401(8) Uani 1 4 d .
C16 C 0.90674(15) 0.09461(18) 0.43541(13) 0.0317(7) Uani 1 4 d .
C17 C 1.00835(16) 0.04003(17) 0.27900(13) 0.0252(6) Uani 1 4 d .
C18 C 0.98030(16) -0.05560(17) 0.23326(13) 0.0273(7) Uani 1 4 d .
C19 C 1.05991(17) -0.13199(18) 0.23583(13) 0.0330(7) Uani 1 4 d .
C20 C 1.16625(18) -0.11572(19) 0.28036(14) 0.0340(7) Uani 1 4 d .
C21 C 1.19320(17) -0.01947(19) 0.32272(13) 0.0338(7) Uani 1 4 d .
C22 C 1.11649(16) 0.05846(17) 0.32413(13) 0.0277(7) Uani 1 4 d .
C23 C 0.86085(16) 0.20355(17) 0.07619(13) 0.0298(7) Uani 1 4 d .
C24 C 0.74953(17) 0.19059(19) 0.06426(14) 0.0335(7) Uani 1 4 d .
C25 C 0.69123(18) 0.12564(19) -0.00173(15) 0.0394(8) Uani 1 4 d .
C26 C 0.7375(2) 0.0749(2) -0.05751(15) 0.0422(8) Uani 1 4 d .
C27 C 0.8461(2) 0.09172(19) -0.04713(15) 0.0423(8) Uani 1 4 d .
C28 C 0.90855(17) 0.15407(18) 0.01867(14) 0.0344(7) Uani 1 4 d .
C29 C 0.86642(16) -0.07888(18) 0.18127(14) 0.0370(7) Uani 1 4 d .
C30 C 1.25056(18) -0.2015(2) 0.28348(16) 0.0558(9) Uani 1 4 d .
C31 C 1.15157(16) 0.15646(18) 0.37794(13) 0.0360(7) Uani 1 4 d .
C32 C 0.69023(16) 0.24984(19) 0.11835(14) 0.0429(8) Uani 1 4 d .
C33 C 0.6715(2) 0.0059(2) -0.12937(16) 0.0640(10) Uani 1 4 d .
C34 C 1.02796(17) 0.1675(2) 0.02585(15) 0.0501(9) Uani 1 4 d .
H1 H 0.85252 0.08894 0.24979 0.0305 Uiso 1 4 calc R
H2 H 1.00512 0.25637 0.15115 0.0356 Uiso 1 4 calc R
H3 H 0.91243 0.4461 0.04419 0.0530 Uiso 1 4 calc R
H4 H 0.88279 0.62192 0.07784 0.0635 Uiso 1 4 calc R
H5 H 0.86703 0.66544 0.21098 0.0606 Uiso 1 4 calc R
H6 H 0.87686 0.53316 0.31367 0.0485 Uiso 1 4 calc R
H7 H 0.87512 0.39175 0.44361 0.0427 Uiso 1 4 calc R
H8 H 0.86806 0.28453 0.55914 0.0487 Uiso 1 4 calc R
H9 H 0.89386 0.1028 0.5561 0.0496 Uiso 1 4 calc R
H10 H 0.91335 0.02083 0.43265 0.0380 Uiso 1 4 calc R
H11 H 1.04023 -0.19601 0.20676 0.0404 Uiso 1 4 calc R
H12 H 1.26481 -0.00609 0.35149 0.0404 Uiso 1 4 calc R
H13 H 0.61786 0.11749 -0.00868 0.0448 Uiso 1 4 calc R
H14 H 0.87862 0.0607 -0.08544 0.0510 Uiso 1 4 calc R
H15 H 0.84722 -0.03098 0.13345 0.0447 Uiso 1 4 calc R
H16 H 0.8612 -0.15123 0.16104 0.0446 Uiso 1 4 calc R
H17 H 0.8183 -0.0687 0.21602 0.0446 Uiso 1 4 calc R
H18 H 1.25329 -0.21713 0.22649 0.0706 Uiso 1 4 calc R
H19 H 1.31965 -0.17636 0.31666 0.0707 Uiso 1 4 calc R
H20 H 1.232 -0.26503 0.3091 0.0706 Uiso 1 4 calc R
H21 H 1.12922 0.15146 0.42922 0.0430 Uiso 1 4 calc R
H22 H 1.22847 0.16283 0.39251 0.0426 Uiso 1 4 calc R
H23 H 1.11922 0.21817 0.34603 0.0429 Uiso 1 4 calc R
H24 H 0.71626 0.2262 0.17648 0.0517 Uiso 1 4 calc R
H25 H 0.70281 0.32513 0.11551 0.0518 Uiso 1 4 calc R
H26 H 0.61446 0.23584 0.09773 0.0516 Uiso 1 4 calc R
H27 H 0.63434 0.05069 -0.17604 0.0744 Uiso 1 4 calc R
H28 H 0.7182 -0.04201 -0.14817 0.0745 Uiso 1 4 calc R
H29 H 0.62007 -0.03468 -0.10974 0.0742 Uiso 1 4 calc R
H30 H 1.04301 0.23997 0.01377 0.0631 Uiso 1 4 calc R
H31 H 1.06923 0.14926 0.08273 0.0626 Uiso 1 4 calc R
H32 H 1.04703 0.12063 -0.01422 0.0628 Uiso 1 4 calc R

loop_
_atom_site_aniso_label
_atom_site_aniso_U_11
_atom_site_aniso_U_22
_atom_site_aniso_U_33
_atom_site_aniso_U_12
_atom_site_aniso_U_13
_atom_site_aniso_U_23
C1 0.0266(12) 0.0255(15) 0.0281(13) 0.0026(10) 0.0050(11) 0.0017(11)
C2 0.0282(12) 0.0212(14) 0.0273(13) 0.0020(10) 0.0063(11) 0.0004(11)
C3 0.0281(12) 0.0274(15) 0.0267(13) 0.0020(10) 0.0063(11) 0.0051(11)
C4 0.0288(12) 0.0295(15) 0.0308(13) 0.0042(11) 0.0092(11) 0.0068(11)
C5 0.0288(13) 0.0268(15) 0.0409(15) 0.0008(11) 0.0096(12) 0.0108(12)
C6 0.0453(15) 0.0381(18) 0.0493(17) 0.0040(13) 0.0184(13) 0.0115(14)
C7 0.0559(17) 0.0353(18) 0.068(2) 0.0042(14) 0.0251(16) 0.0236(15)
C8 0.0524(16) 0.0266(17) 0.073(2) 0.0033(13) 0.0270(16) 0.0094(14)
C9 0.0391(14) 0.0294(16) 0.0527(17) 0.0017(12) 0.0187(13) 0.0078(13)
C10 0.0291(13) 0.0247(15) 0.0417(15) 0.0019(11) 0.0125(12) 0.0043(12)
C11 0.0293(12) 0.0227(14) 0.0339(14) 0.0041(11) 0.0071(11) 0.0050(12)
C12 0.0288(12) 0.0269(15) 0.0300(13) 0.0025(11) 0.0063(11) -0.0002(11)
C13 0.0383(13) 0.0290(15) 0.0403(15) 0.0038(11) 0.0118(12) -0.0031(12)
C14 0.0441(14) 0.0430(18) 0.0353(15) 0.0067(13) 0.0162(12) -0.0004(13)
C15 0.0466(15) 0.0430(18) 0.0338(15) 0.0058(13) 0.0165(12) 0.0064(13)
C16 0.0352(13) 0.0269(15) 0.0339(14) 0.0029(11) 0.0112(12) 0.0048(12)
C17 0.0283(12) 0.0243(14) 0.0238(12) -0.0012(10) 0.0085(11) 0.0032(11)
C18 0.0315(13) 0.0254(14) 0.0261(13) 0.0003(11) 0.0099(11) 0.0035(11)
C19 0.0419(14) 0.0270(15) 0.0323(14) 0.0029(12) 0.0140(12) -0.0003(11)
C20 0.0397(14) 0.0365(16) 0.0300(14) 0.0123(12) 0.0168(12) 0.0058(12)
C21 0.0282(13) 0.0445(17) 0.0289(13) 0.0039(12) 0.0080(11) 0.0048(12)
C22 0.0316(13) 0.0284(15) 0.0237(13) -0.0017(11) 0.0085(11) 0.0026(11)
C23 0.0339(13) 0.0263(15) 0.0287(13) 0.0017(11) 0.0078(11) 0.0085(11)
C24 0.0351(13) 0.0317(16) 0.0323(14) 0.0035(11) 0.0073(12) 0.0111(12)
C25 0.0359(14) 0.0348(16) 0.0412(15) -0.0015(12) 0.0002(12) 0.0131(13)
C26 0.0567(17) 0.0316(16) 0.0305(15) -0.0046(13) -0.0007(14) 0.0077(12)
C27 0.0609(17) 0.0335(17) 0.0332(15) 0.0032(14) 0.0142(14) 0.0053(13)
C28 0.0408(14) 0.0333(16) 0.0302(14) 0.0032(12) 0.0116(12) 0.0078(12)
C29 0.0428(14) 0.0305(16) 0.0376(15) -0.0040(12) 0.0113(12) -0.0052(12)
C30 0.0536(16) 0.054(2) 0.0664(19) 0.0229(14) 0.0273(15) 0.0057(16)
C31 0.0321(13) 0.0377(17) 0.0364(14) -0.0034(11) 0.0067(11) -0.0005(12)
C32 0.0336(13) 0.0426(18) 0.0527(16) 0.0042(12) 0.0125(12) 0.0106(14)
C33 0.085(2) 0.052(2) 0.0465(18) -0.0151(17) 0.0057(16) 0.0045(15)
C34 0.0517(16) 0.056(2) 0.0493(17) 0.0035(14) 0.0247(14) -0.0031(14)

loop_
_atom_type_symbol
_atom_type_description
_atom_type_scat_dispersion_real
_atom_type_scat_dispersion_imag
_atom_type_scat_source
C C 0.0033 0.0016
;
International Tables for Crystallography
(Vol. C, Tables 4.2.6.8 and 6.1.1.4)
;
H H 0.0000 0.0000
;
International Tables for Crystallography
(Vol. C, Table 6.1.1.4)
;

loop_
_geom_angle_atom_site_label_1
_geom_angle_atom_site_label_2
_geom_angle_atom_site_label_3
_geom_angle
_geom_angle_publ_flag
C2 C1 C12 110.38(18) yes
C2 C1 C16 128.60(19) yes
C12 C1 C16 121.0(2) yes
C1 C2 C3 100.73(17) yes
C1 C2 C17 117.36(15) yes
C3 C2 C17 118.71(19) yes
C2 C3 C4 135.34(19) yes
C2 C3 C11 112.25(19) yes
C4 C3 C11 112.12(19) yes
C3 C4 C5 100.68(18) yes
C3 C4 C23 115.62(18) yes
C5 C4 C23 118.64(16) yes
C4 C5 C6 128.9(2) yes
C4 C5 C10 110.38(19) yes
C6 C5 C10 120.7(2) yes
C5 C6 C7 118.6(2) yes
C6 C7 C8 120.9(2) yes
C7 C8 C9 120.9(2) yes
C8 C9 C10 119.1(2) yes
C5 C10 C9 119.7(2) yes
C5 C10 C11 106.78(19) yes
C9 C10 C11 133.5(2) yes
C3 C11 C10 110.0(2) yes
C3 C11 C12 109.68(19) yes
C10 C11 C12 140.2(2) yes
C1 C12 C11 106.72(19) yes
C1 C12 C13 120.0(2) yes
C11 C12 C13 133.2(2) yes
C12 C13 C14 118.3(2) yes
C13 C14 C15 121.3(2) yes
C14 C15 C16 120.5(2) yes
C1 C16 C15 118.9(2) yes
C2 C17 C18 119.74(17) yes
C2 C17 C22 120.91(18) yes
C18 C17 C22 119.35(19) yes
C17 C18 C19 119.23(17) yes
C17 C18 C29 122.04(19) yes
C19 C18 C29 118.73(18) yes
C18 C19 C20 122.2(2) yes
C19 C20 C21 117.8(2) yes
C19 C20 C30 120.9(2) yes
C21 C20 C30 121.25(19) yes
C20 C21 C22 122.33(19) yes
C17 C22 C21 119.00(19) yes
C17 C22 C31 122.27(19) yes
C21 C22 C31 118.64(17) yes
C4 C23 C24 121.3(2) yes
C4 C23 C28 119.87(18) yes
C24 C23 C28 118.72(18) yes
C23 C24 C25 119.2(2) yes
C23 C24 C32 121.85(19) yes
C25 C24 C32 118.9(2) yes
C24 C25 C26 122.6(2) yes
C25 C26 C27 117.6(2) yes
C25 C26 C33 121.3(2) yes
C27 C26 C33 121.1(2) yes
C26 C27 C28 122.2(2) yes
C23 C28 C27 119.7(2) yes
C23 C28 C34 121.66(18) yes
C27 C28 C34 118.7(2) yes
C1 C2 H1 106.384 no
C3 C2 H1 106.491 no
C17 C2 H1 106.193 no
C3 C4 H2 106.751 no
C5 C4 H2 107.322 no
C23 C4 H2 107.042 no
C5 C6 H3 120.076 no
C7 C6 H3 121.285 no
C6 C7 H4 118.913 no
C8 C7 H4 120.134 no
C7 C8 H5 119.053 no
C9 C8 H5 120.017 no
C8 C9 H6 121.118 no
C10 C9 H6 119.796 no
C12 C13 H7 120.666 no
C14 C13 H7 121.064 no
C13 C14 H8 119.551 no
C15 C14 H8 119.128 no
C14 C15 H9 119.870 no
C16 C15 H9 119.638 no
C1 C16 H10 120.045 no
C15 C16 H10 121.043 no
C18 C19 H11 118.654 no
C20 C19 H11 119.122 no
C20 C21 H12 119.058 no
C22 C21 H12 118.611 no
C24 C25 H13 118.277 no
C26 C25 H13 119.114 no
C26 C27 H14 119.247 no
C28 C27 H14 118.577 no
C18 C29 H15 109.080 no
C18 C29 H16 109.840 no
C18 C29 H17 109.579 no
H15 C29 H16 109.444 no
H15 C29 H17 109.435 no
H16 C29 H17 109.448 no
C20 C30 H18 109.339 no
C20 C30 H19 109.548 no
C20 C30 H20 109.610 no
H18 C30 H19 109.449 no
H18 C30 H20 109.443 no
H19 C30 H20 109.438 no
C22 C31 H21 109.873 no
C22 C31 H22 109.638 no
C22 C31 H23 108.985 no
H21 C31 H22 109.442 no
H21 C31 H23 109.446 no
H22 C31 H23 109.443 no
C24 C32 H24 109.178 no
C24 C32 H25 109.431 no
C24 C32 H26 109.895 no
H24 C32 H25 109.437 no
H24 C32 H26 109.445 no
H25 C32 H26 109.439 no
C26 C33 H27 109.250 no
C26 C33 H28 109.489 no
C26 C33 H29 109.767 no
H27 C33 H28 109.438 no
H27 C33 H29 109.440 no
H28 C33 H29 109.443 no
C28 C34 H30 110.320 no
C28 C34 H31 109.087 no
C28 C34 H32 109.094 no
H30 C34 H31 109.443 no
H30 C34 H32 109.437 no
H31 C34 H32 109.443 no

loop_
_geom_bond_atom_site_label_1
_geom_bond_atom_site_label_2
_geom_bond_distance
_geom_bond_publ_flag
C1 C2 1.526(3) yes
C1 C12 1.412(3) yes
C1 C16 1.378(3) yes
C2 C3 1.498(3) yes
C2 C17 1.529(3) yes
C3 C4 1.502(3) yes
C3 C11 1.350(3) yes
C4 C5 1.525(3) yes
C4 C23 1.521(3) yes
C5 C6 1.387(3) yes
C5 C10 1.414(3) yes
C6 C7 1.393(4) yes
C7 C8 1.383(4) yes
C8 C9 1.387(4) yes
C9 C10 1.393(3) yes
C10 C11 1.460(3) yes
C11 C12 1.467(3) yes
C12 C13 1.396(3) yes
C13 C14 1.397(3) yes
C14 C15 1.386(3) yes
C15 C16 1.395(3) yes
C17 C18 1.404(3) yes
C17 C22 1.407(3) yes
C18 C19 1.398(3) yes
C18 C29 1.510(3) yes
C19 C20 1.381(3) yes
C20 C21 1.385(3) yes
C20 C30 1.521(3) yes
C21 C22 1.397(3) yes
C22 C31 1.503(3) yes
C23 C24 1.408(3) yes
C23 C28 1.402(3) yes
C24 C25 1.392(3) yes
C24 C32 1.515(4) yes
C25 C26 1.376(4) yes
C26 C27 1.383(4) yes
C26 C33 1.514(3) yes
C27 C28 1.390(3) yes
C28 C34 1.526(3) yes
C2 H1 0.980 no
C4 H2 0.980 no
C6 H3 0.930 no
C7 H4 0.930 no
C8 H5 0.930 no
C9 H6 0.930 no
C13 H7 0.930 no
C14 H8 0.930 no
C15 H9 0.930 no
C16 H10 0.930 no
C19 H11 0.930 no
C21 H12 0.930 no
C25 H13 0.930 no
C27 H14 0.930 no
C29 H15 0.960 no
C29 H16 0.960 no
C29 H17 0.960 no
C30 H18 0.960 no
C30 H19 0.960 no
C30 H20 0.960 no
C31 H21 0.960 no
C31 H22 0.960 no
C31 H23 0.960 no
C32 H24 0.960 no
C32 H25 0.960 no
C32 H26 0.960 no
C33 H27 0.960 no
C33 H28 0.960 no
C33 H29 0.960 no
C34 H30 0.960 no
C34 H31 0.960 no
C34 H32 0.960 no

loop_
_geom_contact_atom_site_label_1
_geom_contact_atom_site_label_2
_geom_contact_distance
_geom_contact_publ_flag
_geom_contact_site_symmetry_2
C1 C14 2.764(3) no .
C1 C22 3.186(3) no .
C1 C31 3.074(3) no .
C2 C23 3.352(3) no .
C2 C29 2.964(3) no .
C2 C31 2.996(3) no .
C3 C22 3.277(3) no .
C3 C24 3.132(3) no .
C3 C31 3.305(3) no .
C3 C32 3.125(3) no .
C4 C17 3.477(3) no .
C4 C32 3.005(3) no .
C4 C34 2.963(4) no .
C5 C8 2.769(3) no .
C5 C24 3.287(3) no .
C5 C32 3.217(3) no .
C6 C9 2.813(4) no .
C6 C23 3.305(3) no .
C7 C10 2.776(4) no .
C9 C12 3.547(3) no .
C10 C13 3.547(3) no .
C10 C32 3.515(3) no .
C11 C23 3.583(3) no .
C11 C32 3.437(3) no .
C12 C15 2.778(3) no .
C12 C31 3.521(3) no .
C13 C16 2.819(3) no .
C16 C17 3.251(3) no .
C17 C20 2.820(3) no .
C18 C21 2.772(3) no .
C19 C22 2.776(3) no .
C23 C26 2.821(3) no .
C24 C27 2.767(4) no .
C25 C28 2.761(3) no .
C13 C29 3.537(3) no 2_655
C24 C31 3.516(3) no 4_454
C25 C31 3.316(3) no 4_454
C29 C13 3.537(3) no 2_645
C31 C24 3.516(3) no 4_555
C31 C25 3.316(3) no 4_555
C1 H7 3.2752 no .
C1 H9 3.2263 no .
C1 H21 2.7296 no .
C1 H23 2.9163 no .
C1 H24 3.5142 no .
C2 H2 3.1109 no .
C2 H10 2.8225 no .
C2 H15 3.0030 no .
C2 H17 2.7917 no .
C2 H21 3.1085 no .
C2 H23 2.7636 no .
C2 H24 3.0140 no .
C3 H23 2.6469 no .
C3 H24 2.5974 no .
C3 H25 3.2386 no .
C4 H1 3.0520 no .
C4 H3 2.8371 no .
C4 H23 3.4682 no .
C4 H24 2.9457 no .
C4 H25 2.9328 no .
C4 H30 3.0242 no .
C4 H31 2.7845 no .
C5 H4 3.2270 no .
C5 H6 3.2679 no .
C5 H24 3.2778 no .
C5 H25 2.6849 no .
C6 H2 2.9275 no .
C6 H5 3.2468 no .
C6 H25 3.2098 no .
C7 H6 3.2530 no .
C8 H3 3.2588 no .
C9 H4 3.2477 no .
C9 H7 3.4053 no .
C10 H2 2.9610 no .
C10 H3 3.2729 no .
C10 H5 3.2391 no .
C10 H7 3.4307 no .
C10 H24 3.2680 no .
C10 H25 2.9826 no .
C11 H1 2.8867 no .
C11 H2 2.9137 no .
C11 H6 2.8706 no .
C11 H7 2.8875 no .
C11 H23 2.8672 no .
C11 H24 2.8401 no .
C11 H25 3.2898 no .
C12 H1 2.9324 no .
C12 H6 3.4184 no .
C12 H8 3.2384 no .
C12 H10 3.2657 no .
C12 H21 3.2166 no .
C12 H23 3.0391 no .
C12 H24 3.4126 no .
C13 H6 3.3933 no .
C13 H9 3.2599 no .
C14 H10 3.2567 no .
C15 H7 3.2659 no .
C16 H1 2.9113 no .
C16 H8 3.2462 no .
C16 H21 2.9947 no .
C17 H2 3.4112 no .
C17 H10 3.0921 no .
C17 H11 3.2500 no .
C17 H12 3.2498 no .
C17 H15 2.8312 no .
C17 H16 3.3198 no .
C17 H17 2.7478 no .
C17 H21 2.8740 no .
C17 H22 3.3119 no .
C17 H23 2.7120 no .
C18 H1 2.5160 no .
C19 H12 3.2075 no .
C19 H15 3.0666 no .
C19 H16 2.5322 no .
C19 H17 3.1537 no .
C19 H18 2.7631 no .
C19 H19 3.2981 no .
C19 H20 2.7713 no .
C21 H11 3.2087 no .
C21 H18 3.1418 no .
C21 H19 2.5761 no .
C21 H20 3.1331 no .
C21 H21 3.0136 no .
C21 H22 2.5346 no .
C21 H23 3.1807 no .
C22 H1 3.3134 no .
C22 H10 3.5852 no .
C23 H1 3.2021 no .
C23 H3 3.1835 no .
C23 H13 3.2468 no .
C23 H14 3.2458 no .
C23 H15 3.1012 no .
C23 H24 2.8213 no .
C23 H25 2.7643 no .
C23 H26 3.3282 no .
C23 H30 2.8525 no .
C23 H31 2.7541 no .
C23 H32 3.3217 no .
C24 H1 3.2098 no .
C24 H2 3.3191 no .
C24 H15 3.1262 no .
C25 H14 3.2012 no .
C25 H15 3.2096 no .
C25 H24 3.1000 no .
C25 H25 3.1235 no .
C25 H26 2.5334 no .
C25 H27 2.8872 no .
C25 H28 3.2701 no .
C25 H29 2.6601 no .
C26 H15 3.3178 no .
C27 H13 3.2017 no .
C27 H15 3.3176 no .
C27 H27 2.9973 no .
C27 H28 2.5959 no .
C27 H29 3.2309 no .
C27 H30 3.0850 no .
C27 H31 3.1524 no .
C27 H32 2.5307 no .
C28 H2 2.5230 no .
C28 H15 3.2137 no .
C29 H1 2.4099 no .
C29 H11 2.6196 no .
C30 H11 2.6613 no .
C30 H12 2.6709 no .
C31 H12 2.6130 no .
C32 H1 3.2491 no .
C32 H13 2.6141 no .
C33 H13 2.6586 no .
C33 H14 2.6647 no .
C34 H2 2.4158 no .
C34 H14 2.6198 no .
H1 H2 3.5567 no .
H1 H10 2.9884 no .
H1 H15 2.4053 no .
H1 H16 3.3526 no .
H1 H17 2.0638 no .
H1 H24 2.5136 no .
H2 H3 2.9932 no .
H2 H23 3.1455 no .
H2 H30 2.4315 no .
H2 H31 2.0608 no .
H2 H32 3.3568 no .
H3 H4 2.3262 no .
H3 H25 3.5723 no .
H3 H30 3.1983 no .
H4 H5 2.3017 no .
H5 H6 2.3333 no .
H6 H7 2.7660 no .
H7 H8 2.3356 no .
H8 H9 2.3023 no .
H9 H10 2.3348 no .
H10 H17 3.5816 no .
H10 H21 3.2510 no .
H11 H15 3.2054 no .
H11 H16 2.2970 no .
H11 H17 3.3247 no .
H11 H18 2.6985 no .
H11 H19 3.5692 no .
H11 H20 2.7174 no .
H12 H18 3.3150 no .
H12 H19 2.3655 no .
H12 H20 3.3175 no .
H12 H21 3.1329 no .
H12 H22 2.3058 no .
H12 H23 3.3688 no .
H13 H24 3.2325 no .
H13 H25 3.2907 no .
H13 H26 2.2915 no .
H13 H27 2.9182 no .
H13 H28 3.5344 no .
H13 H29 2.5244 no .
H14 H27 3.0970 no .
H14 H28 2.4140 no .
H14 H29 3.4699 no .
H14 H30 3.2038 no .
H14 H31 3.3267 no .
H14 H32 2.2918 no .
C1 H5 3.4611 no 2_645
C4 H19 3.2179 no 2_755
C5 H19 3.4882 no 2_755
C5 H27 3.4643 no 4_555
C7 H30 3.5034 no 3_765
C8 H1 3.3156 no 2_655
C8 H11 3.3409 no 1_565
C8 H16 3.2379 no 1_565
C8 H24 3.1194 no 2_655
C9 H1 3.1519 no 2_655
C9 H17 2.9480 no 2_655
C9 H24 3.2270 no 2_655
C9 H26 3.5949 no 2_655
C9 H27 3.2283 no 4_555
C9 H29 3.2101 no 4_555
C10 H17 3.1135 no 2_655
C10 H27 2.9983 no 4_555
C10 H29 3.5554 no 4_555
C11 H17 3.2915 no 2_655
C11 H27 3.3089 no 4_555
C12 H5 3.5755 no 2_645
C12 H13 3.2904 no 4_555
C12 H16 3.4193 no 2_655
C12 H17 3.4377 no 2_655
C13 H13 3.0260 no 4_555
C13 H15 3.4541 no 2_655
C13 H16 3.1633 no 2_655
C13 H17 3.4183 no 2_655
C13 H26 3.4131 no 4_555
C13 H29 3.3139 no 2_655
C14 H13 3.5653 no 4_555
C14 H26 2.9708 no 4_555
C14 H29 3.1038 no 2_655
C15 H4 3.4622 no 2_645
C15 H10 3.1814 no 3_756
C15 H26 3.2075 no 4_555
C16 H9 3.5480 no 3_756
C16 H10 3.0577 no 3_756
C17 H9 3.1835 no 3_756
C18 H9 3.4181 no 3_756
C18 H14 3.4054 no 3_755
C18 H32 3.5834 no 3_755
C19 H5 3.5020 no 1_545
C19 H9 3.2973 no 3_756
C19 H14 2.9204 no 3_755
C19 H32 3.4941 no 3_755
C20 H8 3.4872 no 3_756
C20 H9 2.9828 no 3_756
C20 H14 3.1442 no 3_755
C20 H27 3.5581 no 3_755
C20 H28 3.5464 no 3_755
C21 H9 2.7389 no 3_756
C21 H28 3.4387 no 3_755
C22 H9 2.8380 no 3_756
C22 H18 3.4915 no 2_755
C23 H22 3.4420 no 4_454
C24 H6 3.5121 no 2_645
C24 H21 3.0454 no 4_454
C24 H22 3.2955 no 4_454
C25 H7 3.2656 no 2_645
C25 H21 3.0327 no 4_454
C25 H22 3.2685 no 4_454
C25 H23 3.0931 no 4_454
C26 H7 3.5131 no 2_645
C26 H18 3.3104 no 3_755
C26 H22 3.3773 no 4_454
C26 H23 3.1920 no 4_454
C27 H11 3.5745 no 3_755
C27 H18 3.2525 no 3_755
C27 H22 3.4490 no 4_454
C27 H31 3.3160 no 3_755
C27 H32 3.0352 no 3_755
C28 H22 3.4999 no 4_454
C28 H32 3.4912 no 3_755
C29 H5 3.2374 no 1_545
C29 H6 3.4686 no 2_645
C29 H7 3.2416 no 2_645
C29 H32 3.2628 no 3_755
C30 H2 3.0879 no 2_745
C30 H8 3.4953 no 3_756
C30 H22 3.4102 no 2_745
C30 H23 3.2083 no 2_745
C30 H27 3.2100 no 3_755
C30 H28 3.4632 no 4_545
C30 H31 3.2952 no 2_745
C31 H9 3.5202 no 3_756
C31 H13 3.4739 no 4_555
C31 H18 2.8439 no 2_755
C32 H5 3.2494 no 2_645
C32 H6 3.1430 no 2_645
C32 H17 3.5544 no 2_655
C32 H21 3.2102 no 4_454
C33 H7 3.5492 no 2_645
C33 H8 3.0950 no 2_645
C33 H18 3.3632 no 3_755
C33 H20 3.3391 no 4_444
C33 H23 3.5223 no 4_454
C34 H4 3.4974 no 3_765
C34 H14 3.1487 no 3_755
C34 H19 3.3892 no 2_755
C34 H20 3.5988 no 2_755
H1 C8 3.3156 no 2_645
H1 C9 3.1519 no 2_645
H1 H5 3.2266 no 2_645
H1 H6 2.9427 no 2_645
H2 C30 3.0879 no 2_755
H2 H18 3.2237 no 2_755
H2 H19 2.3376 no 2_755
H2 H20 3.2920 no 2_755
H3 H3 3.2946 no 3_765
H3 H12 3.2779 no 4_454
H3 H22 3.2197 no 4_454
H4 C15 3.4622 no 2_655
H4 C34 3.4974 no 3_765
H4 H11 3.3737 no 1_565
H4 H16 3.1933 no 1_565
H4 H30 2.6348 no 3_765
H4 H32 3.5800 no 3_765
H5 C1 3.4611 no 2_655
H5 C12 3.5755 no 2_655
H5 C19 3.5020 no 1_565
H5 C29 3.2374 no 1_565
H5 C32 3.2494 no 2_655
H5 H1 3.2266 no 2_655
H5 H11 2.8502 no 1_565
H5 H16 2.4297 no 1_565
H5 H17 3.3932 no 1_565
H5 H24 2.4918 no 2_655
H5 H26 3.1855 no 2_655
H6 C24 3.5121 no 2_655
H6 C29 3.4686 no 2_655
H6 C32 3.1430 no 2_655
H6 H1 2.9427 no 2_655
H6 H13 3.3331 no 2_655
H6 H15 3.3451 no 2_655
H6 H17 2.7493 no 2_655
H6 H24 2.7254 no 2_655
H6 H26 2.9068 no 2_655
H6 H27 3.4528 no 4_555
H6 H29 3.0459 no 4_555
H7 C25 3.2656 no 2_655
H7 C26 3.5131 no 2_655
H7 C29 3.2416 no 2_655
H7 C33 3.5492 no 2_655
H7 H13 3.0115 no 2_655
H7 H13 3.0209 no 4_555
H7 H15 2.9632 no 2_655
H7 H16 3.1062 no 2_655
H7 H17 3.1077 no 2_655
H7 H29 2.8454 no 2_655
H8 C20 3.4872 no 3_756
H8 C30 3.4953 no 3_756
H8 C33 3.0950 no 2_655
H8 H20 2.8109 no 3_756
H8 H26 3.0841 no 4_555
H8 H28 2.9954 no 2_655
H8 H29 2.3995 no 2_655
H9 C16 3.5480 no 3_756
H9 C17 3.1835 no 3_756
H9 C18 3.4181 no 3_756
H9 C19 3.2973 no 3_756
H9 C20 2.9828 no 3_756
H9 C21 2.7389 no 3_756
H9 C22 2.8380 no 3_756
H9 C31 3.5202 no 3_756
H9 H10 2.8982 no 3_756
H9 H12 3.1106 no 3_756
H9 H21 3.2126 no 3_756
H9 H26 3.4078 no 4_555
H10 C15 3.1814 no 3_756
H10 C16 3.0577 no 3_756
H10 H9 2.8982 no 3_756
H10 H10 2.7172 no 3_756
H10 H21 3.2742 no 3_756
H10 H25 2.8676 no 2_645
H11 C8 3.3409 no 1_545
H11 C27 3.5745 no 3_755
H11 H4 3.3737 no 1_545
H11 H5 2.8502 no 1_545
H11 H14 3.0072 no 3_755
H11 H30 3.4981 no 3_755
H11 H32 3.1699 no 3_755
H12 H3 3.2779 no 4_555
H12 H9 3.1106 no 3_756
H12 H27 3.5040 no 3_755
H12 H28 3.4363 no 3_755
H13 C12 3.2904 no 4_454
H13 C13 3.0260 no 4_454
H13 C14 3.5653 no 4_454
H13 C31 3.4739 no 4_454
H13 H6 3.3331 no 2_645
H13 H7 3.0115 no 2_645
H13 H7 3.0209 no 4_454
H13 H21 3.0820 no 4_454
H13 H23 3.1416 no 4_454
H14 C18 3.4054 no 3_755
H14 C19 2.9204 no 3_755
H14 C20 3.1442 no 3_755
H14 C34 3.1487 no 3_755
H14 H11 3.0072 no 3_755
H14 H18 3.1391 no 3_755
H14 H31 2.7114 no 3_755
H14 H32 2.8019 no 3_755
H15 C13 3.4541 no 2_645
H15 H6 3.3451 no 2_645
H15 H7 2.9632 no 2_645
H15 H32 2.8972 no 3_755
H16 C8 3.2379 no 1_545
H16 C12 3.4193 no 2_645
H16 C13 3.1633 no 2_645
H16 H4 3.1933 no 1_545
H16 H5 2.4297 no 1_545
H16 H7 3.1062 no 2_645
H16 H24 3.4435 no 2_645
H16 H30 3.5865 no 3_755
H16 H32 2.9785 no 3_755
H17 C9 2.9480 no 2_645
H17 C10 3.1135 no 2_645
H17 C11 3.2915 no 2_645
H17 C12 3.4377 no 2_645
H17 C13 3.4183 no 2_645
H17 C32 3.5544 no 2_645
H17 H5 3.3932 no 1_545
H17 H6 2.7493 no 2_645
H17 H7 3.1077 no 2_645
H17 H24 3.2099 no 2_645
H17 H25 3.1314 no 2_645
H18 C22 3.4915 no 2_745
H18 C26 3.3104 no 3_755
H18 C27 3.2525 no 3_755
H18 C31 2.8439 no 2_745
H18 C33 3.3632 no 3_755
H18 H2 3.2237 no 2_745
H18 H14 3.1391 no 3_755
H18 H22 2.5169 no 2_745
H18 H23 2.4213 no 2_745
H18 H27 2.7929 no 3_755
H18 H28 3.5436 no 3_755
H19 C4 3.2179 no 2_745
H19 C5 3.4882 no 2_745
H19 C34 3.3892 no 2_745
H19 H2 2.3376 no 2_745
H19 H23 3.2520 no 2_745
H19 H27 2.9745 no 3_755
H19 H30 3.0274 no 2_745
H19 H31 2.8658 no 2_745
H20 C33 3.3391 no 4_545
H20 C34 3.5988 no 2_745
H20 H2 3.2920 no 2_745
H20 H8 2.8109 no 3_756
H20 H22 3.5806 no 2_745
H20 H23 3.5863 no 2_745
H20 H28 2.5345 no 4_545
H20 H29 3.3475 no 4_545
H20 H30 3.4844 no 2_745
H20 H31 2.8902 no 2_745
H21 C24 3.0454 no 4_555
H21 C25 3.0327 no 4_555
H21 C32 3.2102 no 4_555
H21 H9 3.2126 no 3_756
H21 H10 3.2742 no 3_756
H21 H13 3.0820 no 4_555
H21 H25 2.9341 no 4_555
H21 H26 3.1416 no 4_555
H22 C23 3.4420 no 4_555
H22 C24 3.2955 no 4_555
H22 C25 3.2685 no 4_555
H22 C26 3.3773 no 4_555
H22 C27 3.4490 no 4_555
H22 C28 3.4999 no 4_555
H22 C30 3.4102 no 2_755
H22 H3 3.2197 no 4_555
H22 H18 2.5169 no 2_755
H22 H20 3.5806 no 2_755
H23 C25 3.0931 no 4_555
H23 C26 3.1920 no 4_555
H23 C30 3.2083 no 2_755
H23 C33 3.5223 no 4_555
H23 H13 3.1416 no 4_555
H23 H18 2.4213 no 2_755
H23 H19 3.2520 no 2_755
H23 H20 3.5863 no 2_755
H23 H27 2.9296 no 4_555
H24 C8 3.1194 no 2_645
H24 C9 3.2270 no 2_645
H24 H5 2.4918 no 2_645
H24 H6 2.7254 no 2_645
H24 H16 3.4435 no 2_655
H24 H17 3.2099 no 2_655
H25 H10 2.8676 no 2_655
H25 H17 3.1314 no 2_655
H25 H21 2.9341 no 4_454
H26 C9 3.5949 no 2_645
H26 C13 3.4131 no 4_454
H26 C14 2.9708 no 4_454
H26 C15 3.2075 no 4_454
H26 H5 3.1855 no 2_645
H26 H6 2.9068 no 2_645
H26 H8 3.0841 no 4_454
H26 H9 3.4078 no 4_454
H26 H21 3.1416 no 4_454
H27 C5 3.4643 no 4_454
H27 C9 3.2283 no 4_454
H27 C10 2.9983 no 4_454
H27 C11 3.3089 no 4_454
H27 C20 3.5581 no 3_755
H27 C30 3.2100 no 3_755
H27 H6 3.4528 no 4_454
H27 H12 3.5040 no 3_755
H27 H18 2.7929 no 3_755
H27 H19 2.9745 no 3_755
H27 H23 2.9296 no 4_454
H28 C20 3.5464 no 3_755
H28 C21 3.4387 no 3_755
H28 C30 3.4632 no 4_444
H28 H8 2.9954 no 2_645
H28 H12 3.4363 no 3_755
H28 H18 3.5436 no 3_755
H28 H20 2.5345 no 4_444
H28 H31 2.9791 no 3_755
H28 H32 3.5681 no 3_755
H29 C9 3.2101 no 4_454
H29 C10 3.5554 no 4_454
H29 C13 3.3139 no 2_645
H29 C14 3.1038 no 2_645
H29 H6 3.0459 no 4_454
H29 H7 2.8454 no 2_645
H29 H8 2.3995 no 2_645
H29 H20 3.3475 no 4_444
H30 C7 3.5034 no 3_765
H30 H4 2.6348 no 3_765
H30 H11 3.4981 no 3_755
H30 H16 3.5865 no 3_755
H30 H19 3.0274 no 2_755
H30 H20 3.4844 no 2_755
H31 C27 3.3160 no 3_755
H31 C30 3.2952 no 2_755
H31 H14 2.7114 no 3_755
H31 H19 2.8658 no 2_755
H31 H20 2.8902 no 2_755
H31 H28 2.9791 no 3_755
H32 C18 3.5834 no 3_755
H32 C19 3.4941 no 3_755
H32 C27 3.0352 no 3_755
H32 C28 3.4912 no 3_755
H32 C29 3.2628 no 3_755
H32 H4 3.5800 no 3_765
H32 H11 3.1699 no 3_755
H32 H14 2.8019 no 3_755
H32 H15 2.8972 no 3_755
H32 H16 2.9785 no 3_755
H32 H28 3.5681 no 3_755
H32 H32 3.3370 no 3_755

loop_
_geom_torsion_atom_site_label_1
_geom_torsion_atom_site_label_2
_geom_torsion_atom_site_label_3
_geom_torsion_atom_site_label_4
_geom_torsion
_geom_torsion_publ_flag
C2 C1 C12 C11 -3.0(2) no
C2 C1 C12 C13 176.86(15) no
C12 C1 C2 C3 4.56(19) no
C12 C1 C2 C17 135.00(16) no
C2 C1 C16 C15 -177.84(16) no
C16 C1 C2 C3 -177.96(17) no
C16 C1 C2 C17 -47.5(3) no
C12 C1 C16 C15 -0.6(3) no
C16 C1 C12 C11 179.28(15) no
C16 C1 C12 C13 -0.8(3) no
C1 C2 C3 C4 -177.78(17) no
C1 C2 C3 C11 -4.67(18) no
C1 C2 C17 C18 124.19(19) no
C1 C2 C17 C22 -55.2(3) no
C3 C2 C17 C18 -114.3(2) no
C3 C2 C17 C22 66.3(2) no
C17 C2 C3 C4 52.6(3) no
C17 C2 C3 C11 -134.25(16) no
C2 C3 C4 C5 170.81(19) no
C2 C3 C4 C23 41.7(3) no
C2 C3 C11 C10 -173.58(13) no
C2 C3 C11 C12 3.2(2) no
C4 C3 C11 C10 1.2(2) no
C4 C3 C11 C12 177.96(13) no
C11 C3 C4 C5 -2.32(19) no
C11 C3 C4 C23 -131.47(17) no
C3 C4 C5 C6 -178.72(17) no
C3 C4 C5 C10 2.66(19) no
C3 C4 C23 C24 54.4(2) no
C3 C4 C23 C28 -122.7(2) no
C5 C4 C23 C24 -65.4(3) no
C5 C4 C23 C28 117.6(2) no
C23 C4 C5 C6 -51.5(3) no
C23 C4 C5 C10 129.84(19) no
C4 C5 C6 C7 -178.39(17) no
C4 C5 C10 C9 178.66(15) no
C4 C5 C10 C11 -2.1(2) no
C6 C5 C10 C9 -0.1(3) no
C6 C5 C10 C11 179.12(17) no
C10 C5 C6 C7 0.1(3) no
C5 C6 C7 C8 -0.0(3) no
C6 C7 C8 C9 -0.0(3) no
C7 C8 C9 C10 0.1(3) no
C8 C9 C10 C5 0.0(3) no
C8 C9 C10 C11 -178.96(18) no
C5 C10 C11 C3 0.6(2) no
C5 C10 C11 C12 -174.63(19) no
C9 C10 C11 C3 179.7(2) no
C9 C10 C11 C12 4.4(4) no
C3 C11 C12 C1 -0.0(2) no
C3 C11 C12 C13 -179.89(18) no
C10 C11 C12 C1 175.2(2) no
C10 C11 C12 C13 -4.7(4) no
C1 C12 C13 C14 1.1(3) no
C11 C12 C13 C14 -179.03(18) no
C12 C13 C14 C15 -0.0(3) no
C13 C14 C15 C16 -1.4(3) no
C14 C15 C16 C1 1.7(3) no
C2 C17 C18 C19 -177.36(17) no
C2 C17 C18 C29 2.5(3) no
C2 C17 C22 C21 178.97(17) no
C2 C17 C22 C31 2.5(3) no
C18 C17 C22 C21 -0.5(3) no
C18 C17 C22 C31 -176.93(18) no
C22 C17 C18 C19 2.1(3) no
C22 C17 C18 C29 -178.05(18) no
C17 C18 C19 C20 -1.6(3) no
C29 C18 C19 C20 178.56(18) no
C18 C19 C20 C21 -0.6(3) no
C18 C19 C20 C30 178.66(19) no
C19 C20 C21 C22 2.3(3) no
C30 C20 C21 C22 -176.9(2) no
C20 C21 C22 C17 -1.8(3) no
C20 C21 C22 C31 174.79(19) no
C4 C23 C24 C25 -174.33(17) no
C4 C23 C24 C32 8.9(3) no
C4 C23 C28 C27 175.58(17) no
C4 C23 C28 C34 -4.9(3) no
C24 C23 C28 C27 -1.5(3) no
C24 C23 C28 C34 177.99(18) no
C28 C23 C24 C25 2.7(3) no
C28 C23 C24 C32 -174.06(18) no
C23 C24 C25 C26 -1.5(3) no
C32 C24 C25 C26 175.41(18) no
C24 C25 C26 C27 -1.0(3) no
C24 C25 C26 C33 -179.22(19) no
C25 C26 C27 C28 2.3(3) no
C33 C26 C27 C28 -179.5(2) no
C26 C27 C28 C23 -1.0(3) no
C26 C27 C28 C34 179.42(19) no
